data_2238725
loop_
_publ_author_name
'Iijima, Jun'
'Naruke, Haruo'
'Takiyama, Hiroshi'

_publ_section_title
;
 Rubidium pentaaqua(<small>L</small>-serine)cobalt(II)
 hexahydrogenhexamolybdocobaltate(III) <small>L</small>-serine monosolvate
 decahydrate
;
_journal_issue 11
_journal_name_full 'Acta Crystallographica Section E'
_journal_page_first m612
_journal_page_last m613
_journal_paper_doi 10.1107/S1600536813028304
_journal_volume 69
_journal_year 2013
_chemical_formula_iupac 'Rb [Co (C3 H7 N O3) (H2 O)5] [H6 Co Mo6 O24], C3 H7 N O3, 10H2 O'
_chemical_formula_moiety 'Rb +, C3 H17 Co N O8 2+, H6 Co Mo6 O24 3-, C3 H7 N O3, 10(H2 O)'
_chemical_formula_sum 'C6 H50 Co2 Mo6 N2 O45 Rb'
_chemical_formula_weight 1649.42
_chemical_name_systematic
;
Rubidium pentaaqua(<i>L</i>-serine)cobalt(II)
hexahydrogenhexamolybdocobaltate(III) <i>L</i>-serine monosolvate decahydrate
;
_space_group_IT_number 19
_symmetry_cell_setting orthorhombic
_symmetry_space_group_name_Hall 'P 2ac 2ab'
_symmetry_space_group_name_H-M 'P 21 21 21'
_atom_sites_solution_hydrogens geom
_atom_sites_solution_primary direct
_atom_sites_solution_secondary difmap
_cell_angle_alpha 90.0000
_cell_angle_beta 90.0000
_cell_angle_gamma 90.0000
_cell_formula_units_Z 4
_cell_length_a 10.8411(5)
_cell_length_b 11.5923(4)
_cell_length_c 34.8078(12)
_cell_measurement_reflns_used 59700
_cell_measurement_temperature 183
_cell_measurement_theta_max 27.54
_cell_measurement_theta_min 3.00
_cell_volume 4374.4(3)
_computing_cell_refinement 'RAPID-AUTO (Rigaku/MSC, 2002)'
_computing_data_collection 'RAPID-AUTO (Rigaku/MSC, 2002)'
_computing_data_reduction 'RAPID-AUTO (Rigaku/MSC, 2002)'
_computing_molecular_graphics 'CrystalStructure (Rigaku, 2010)'
_computing_publication_material 'CrystalStructure (Rigaku, 2010)'
_computing_structure_refinement 'SHELXL97 (Sheldrick, 2008)'
_computing_structure_solution 'SHELXS97 (Sheldrick, 2008)'
_diffrn_ambient_temperature 183
_diffrn_detector_area_resol_mean 10.000
_diffrn_measured_fraction_theta_full 0.998
_diffrn_measured_fraction_theta_max 0.998
_diffrn_measurement_device_type 'Rigaku R-AXIS RAPID'
_diffrn_measurement_method \w
_diffrn_radiation_type 'Mo K\a'
_diffrn_radiation_wavelength 0.71075
_diffrn_reflns_av_R_equivalents 0.0622
_diffrn_reflns_limit_h_max 14
_diffrn_reflns_limit_h_min -14
_diffrn_reflns_limit_k_max 14
_diffrn_reflns_limit_k_min -15
_diffrn_reflns_limit_l_max 45
_diffrn_reflns_limit_l_min -45
_diffrn_reflns_number 70065
_diffrn_reflns_theta_full 27.49
_diffrn_reflns_theta_max 27.48
_diffrn_standards_number 0
_exptl_absorpt_coefficient_mu 3.627
_exptl_absorpt_correction_T_max 0.500
_exptl_absorpt_correction_T_min 0.123
_exptl_absorpt_correction_type numerical
_exptl_absorpt_process_details '(NUMABS; Rigaku, 1999)'
_exptl_crystal_colour green
_exptl_crystal_density_diffrn 2.504
_exptl_crystal_density_method 'not measured'
_exptl_crystal_description platelet
_exptl_crystal_F_000 3212.00
_exptl_crystal_size_max 0.41
_exptl_crystal_size_mid 0.36
_exptl_crystal_size_min 0.19
_refine_diff_density_max 3.610
_refine_diff_density_min -1.100
_refine_ls_abs_structure_details 'Flack (1983), 4426 Friedel pairs'
_refine_ls_abs_structure_Flack 0.025(7)
_refine_ls_extinction_method none
_refine_ls_goodness_of_fit_ref 1.038
_refine_ls_hydrogen_treatment constr
_refine_ls_number_parameters 559
_refine_ls_number_reflns 10010
_refine_ls_number_restraints 0
_refine_ls_R_factor_gt 0.0362
_refine_ls_shift/su_max 0.001
_refine_ls_structure_factor_coef Fsqd
_refine_ls_weighting_details 'w = 1/[\s^2^(Fo^2^)+(0.0641P)^2^+9.0772P] where P=(Fo^2^+2Fc^2^)/3'
_refine_ls_weighting_scheme calc
_refine_ls_wR_factor_ref 0.0987
_reflns_number_gt 9728
_reflns_number_total 10010
_reflns_threshold_expression F^2^>2\s(F^2^)
_cod_data_source_file hb7134.cif
_cod_data_source_block I
_cod_database_code 2238725

loop_
_symmetry_equiv_pos_site_id
_symmetry_equiv_pos_as_xyz
1 +x,+y,+z
2 1/2+x,1/2-y,-z
3 -x,1/2+y,1/2-z
4 1/2-x,-y,1/2+z

loop_
_atom_site_type_symbol
_atom_site_label
_atom_site_fract_x
_atom_site_fract_y
_atom_site_fract_z
_atom_site_U_iso_or_equiv
_atom_site_adp_type
_atom_site_calc_flag
_atom_site_refinement_flags
_atom_site_occupancy
_atom_site_symmetry_multiplicity
Mo Mo1 0.98964(4) 0.94684(3) 0.207793(11) 0.01204(9) Uani d . 1.0 4
Mo Mo2 0.74633(3) 0.84989(3) 0.159456(12) 0.01213(9) Uani d . 1.0 4
Mo Mo3 0.49911(3) 0.75710(3) 0.205914(11) 0.01245(9) Uani d . 1.0 4
Mo Mo4 0.50288(4) 0.74903(3) 0.301413(11) 0.01297(9) Uani d . 1.0 4
Mo Mo5 0.74159(3) 0.84414(3) 0.349594(12) 0.01364(9) Uani d . 1.0 4
Mo Mo6 0.98220(4) 0.94607(3) 0.303320(11) 0.01208(9) Uani d . 1.0 4
Rb Rb1 0.73248(5) 0.52247(4) 0.145507(15) 0.02399(11) Uani d . 1.0 4
Co Co1 0.74451(5) 0.84817(4) 0.254347(19) 0.00969(12) Uani d . 1.0 4
Co Co2 0.67086(6) 0.46834(6) 0.043914(18) 0.01672(14) Uani d . 1.0 4
O O1 1.0518(4) 1.0822(4) 0.20918(11) 0.0217(8) Uani d . 1.0 4
O O2 1.0846(4) 0.8663(4) 0.17903(10) 0.0212(8) Uani d . 1.0 4
O O3 0.8426(4) 0.7691(3) 0.13123(10) 0.0196(7) Uani d . 1.0 4
O O4 0.6534(4) 0.9266(4) 0.12866(10) 0.0203(8) Uani d . 1.0 4
O O5 0.4363(4) 0.6206(3) 0.20593(11) 0.0205(8) Uani d . 1.0 4
O O6 0.4087(4) 0.8391(4) 0.17621(10) 0.0205(8) Uani d . 1.0 4
O O7 0.4401(4) 0.6137(3) 0.29822(11) 0.0211(8) Uani d . 1.0 4
O O8 0.4089(4) 0.8259(3) 0.33182(10) 0.0181(8) Uani d . 1.0 4
O O9 0.6422(4) 0.9134(4) 0.37969(11) 0.0233(8) Uani d . 1.0 4
O O10 0.8398(4) 0.7659(4) 0.37805(10) 0.0229(8) Uani d . 1.0 4
O O11 1.0744(3) 0.8673(3) 0.33354(10) 0.0174(7) Uani d . 1.0 4
O O12 1.0443(4) 1.0825(3) 0.30257(11) 0.0200(8) Uani d . 1.0 4
O O13 0.8528(3) 0.9780(3) 0.17385(9) 0.0140(7) Uani d . 1.0 4
O O14 0.6360(3) 0.7246(3) 0.17290(10) 0.0146(7) Uani d . 1.0 4
O O15 0.4347(3) 0.8152(3) 0.25403(10) 0.0156(7) Uani d . 1.0 4
O O16 0.6406(4) 0.7154(3) 0.33395(10) 0.0172(7) Uani d . 1.0 4
O O17 0.8416(3) 0.9759(3) 0.33605(10) 0.0166(7) Uani d . 1.0 4
O O18 1.0544(3) 0.8863(3) 0.25617(10) 0.0143(7) Uani d . 1.0 4
O O19 0.8487(3) 0.7967(3) 0.29521(9) 0.0122(7) Uani d . 1.0 4
O O20 0.8484(3) 0.9818(3) 0.25489(9) 0.0120(6) Uani d . 1.0 4
O O21 0.8514(3) 0.7968(3) 0.21394(9) 0.0109(7) Uani d . 1.0 4
O O22 0.6412(3) 0.9013(3) 0.21348(9) 0.0117(7) Uani d . 1.0 4
O O23 0.6387(3) 0.7160(3) 0.25320(10) 0.0130(6) Uani d . 1.0 4
O O24 0.6384(3) 0.8976(3) 0.29495(9) 0.0124(7) Uani d . 1.0 4
O O25 1.0441(4) 0.5935(4) 0.04817(12) 0.0314(10) Uani d . 1.0 4
O O26 1.2444(4) 0.5865(4) 0.06457(11) 0.0256(8) Uani d . 1.0 4
O O27 1.1876(4) 0.8681(4) 0.06784(11) 0.0254(8) Uani d . 1.0 4
O O28 0.7536(3) 0.3482(3) 0.08204(10) 0.0184(7) Uani d . 1.0 4
O O29 0.9125(4) 0.2885(4) 0.04575(11) 0.0243(8) Uani d . 1.0 4
O O30 0.7725(4) 0.0466(4) 0.05742(11) 0.0334(10) Uani d . 1.0 4
O O31 0.7102(3) 0.5053(3) 0.23535(11) 0.0208(8) Uani d . 1.0 4
O O32 0.5473(4) 0.5398(4) 0.08612(11) 0.0229(8) Uani d . 1.0 4
O O33 0.5412(4) 0.3362(4) 0.03548(11) 0.0247(8) Uani d . 1.0 4
O O34 0.7917(4) 0.4190(4) -0.00155(10) 0.0216(8) Uani d . 1.0 4
O O35 0.7958(4) 0.5901(4) 0.06412(11) 0.0243(8) Uani d . 1.0 4
O O36 0.5870(4) 0.5650(4) 0.00168(11) 0.0316(10) Uani d . 1.0 4
O O37 0.6585(4) 0.2721(4) -0.04481(11) 0.0275(9) Uani d . 1.0 4
O O38 0.2036(4) 0.6949(4) 0.2567(2) 0.0565(18) Uani d . 1.0 4
O O39 0.9618(4) -0.2655(4) -0.09497(11) 0.0265(9) Uani d . 1.0 4
O O40 0.8044(4) 0.0929(4) -0.01818(11) 0.0250(9) Uani d . 1.0 4
O O41 1.3218(5) 1.0091(4) 0.12069(12) 0.0361(10) Uani d . 1.0 4
O O42 0.2127(4) 0.6982(4) -0.04824(14) 0.0353(10) Uani d . 1.0 4
O O43 0.5376(5) 0.1397(4) 0.08536(14) 0.0382(11) Uani d . 1.0 4
O O44 0.3835(4) 0.6982(4) 0.01085(12) 0.0326(10) Uani d . 1.0 4
O O45 0.4649(5) 0.9210(4) 0.02937(13) 0.0389(11) Uani d . 1.0 4
N N1 1.2151(5) 0.6988(4) 0.13015(12) 0.0201(9) Uani d . 1.0 4
N N2 0.7690(4) 0.1719(4) 0.13211(14) 0.0199(9) Uani d . 1.0 4
C C1 1.1344(5) 0.6185(5) 0.06875(15) 0.0201(10) Uani d . 1.0 4
C C2 1.1089(5) 0.7005(5) 0.10294(14) 0.0178(10) Uani d . 1.0 4
C C3 1.0849(6) 0.8225(5) 0.08854(16) 0.0240(11) Uani d . 1.0 4
C C4 0.8428(5) 0.2819(5) 0.07428(13) 0.0170(10) Uani d . 1.0 4
C C5 0.8689(5) 0.1813(5) 0.10152(15) 0.0193(10) Uani d . 1.0 4
C C6 0.8809(6) 0.0683(5) 0.07916(16) 0.0253(12) Uani d . 1.0 4
H H1 1.0337 0.6727 0.1168 0.0214 Uiso calc R 1.0 4
H H2 1.0115 0.8221 0.0716 0.0288 Uiso calc R 1.0 4
H H13 0.6941 0.1642 0.1206 0.0238 Uiso calc R 1.0 4
H H12 0.7693 0.2367 0.1469 0.0238 Uiso calc R 1.0 4
H H14 0.7839 0.1092 0.1472 0.0238 Uiso calc R 1.0 4
H H3 1.0668 0.8732 0.1107 0.0288 Uiso calc R 1.0 4
H H4 1.2497 0.8700 0.0823 0.0305 Uiso calc R 1.0 4
H H5 1.1981 0.7449 0.1506 0.0241 Uiso calc R 1.0 4
H H6 1.2839 0.7251 0.1180 0.0241 Uiso calc R 1.0 4
H H7 1.2282 0.6254 0.1384 0.0241 Uiso calc R 1.0 4
H H8 0.9492 0.1966 0.1147 0.0231 Uiso calc R 1.0 4
H H9 0.9528 0.0728 0.0617 0.0304 Uiso calc R 1.0 4
H H10 0.8950 0.0039 0.0973 0.0304 Uiso calc R 1.0 4
H H11 0.7805 -0.0157 0.0453 0.0401 Uiso calc R 1.0 4

loop_
_atom_site_aniso_label
_atom_site_aniso_U_11
_atom_site_aniso_U_22
_atom_site_aniso_U_33
_atom_site_aniso_U_12
_atom_site_aniso_U_13
_atom_site_aniso_U_23
Mo1 0.00991(17) 0.01256(18) 0.01365(17) -0.00216(14) 0.00079(14) 0.00013(14)
Mo2 0.01080(18) 0.01307(19) 0.01252(18) -0.00066(15) -0.00029(13) 0.00023(13)
Mo3 0.00977(18) 0.01192(18) 0.01566(18) -0.00179(15) -0.00060(14) -0.00069(14)
Mo4 0.01106(18) 0.01205(18) 0.01579(18) -0.00148(15) 0.00241(15) 0.00050(14)
Mo5 0.01245(19) 0.01610(19) 0.01237(18) 0.00063(16) 0.00120(13) -0.00002(14)
Mo6 0.00996(17) 0.01245(18) 0.01384(18) -0.00125(14) -0.00103(14) -0.00076(14)
Rb1 0.0239(3) 0.0221(3) 0.0259(3) 0.0034(2) -0.00233(19) -0.0013(2)
Co1 0.0077(3) 0.0092(3) 0.0121(3) 0.0002(2) 0.0003(2) -0.0001(2)
Co2 0.0147(3) 0.0177(3) 0.0177(3) 0.0013(3) 0.0006(3) 0.0017(3)
O1 0.0194(18) 0.0199(18) 0.0257(19) -0.0014(15) 0.0031(15) 0.0068(16)
O2 0.0160(17) 0.029(2) 0.0191(18) 0.0003(15) 0.0028(14) -0.0047(16)
O3 0.0191(18) 0.0188(17) 0.0210(17) 0.0008(15) -0.0011(14) -0.0049(15)
O4 0.0196(18) 0.0209(17) 0.0204(17) -0.0006(15) -0.0066(14) 0.0056(15)
O5 0.0197(18) 0.0162(16) 0.0257(19) -0.0058(14) 0.0034(15) -0.0026(15)
O6 0.0161(17) 0.027(2) 0.0188(17) 0.0060(16) -0.0053(14) 0.0008(16)
O7 0.0223(19) 0.0164(17) 0.0246(19) -0.0067(15) -0.0016(16) 0.0025(15)
O8 0.0188(18) 0.0186(18) 0.0170(17) 0.0014(14) 0.0040(14) 0.0021(15)
O9 0.0195(18) 0.030(2) 0.0208(18) -0.0012(15) 0.0054(15) -0.0027(16)
O10 0.0213(18) 0.030(2) 0.0174(18) 0.0017(16) -0.0018(15) 0.0075(16)
O11 0.0159(16) 0.0191(18) 0.0174(17) 0.0009(14) -0.0011(13) 0.0013(15)
O12 0.0177(18) 0.0194(17) 0.0228(18) 0.0024(14) 0.0017(15) 0.0010(15)
O13 0.0140(15) 0.0110(15) 0.0169(16) -0.0037(13) -0.0031(13) 0.0025(13)
O14 0.0139(16) 0.0130(15) 0.0168(16) -0.0049(13) 0.0029(13) -0.0019(14)
O15 0.0102(14) 0.0157(15) 0.0209(17) 0.0005(11) 0.0018(14) 0.0014(14)
O16 0.0189(18) 0.0165(17) 0.0164(17) 0.0017(14) 0.0010(13) 0.0024(14)
O17 0.0148(16) 0.0171(17) 0.0179(16) 0.0012(14) 0.0000(13) -0.0055(14)
O18 0.0099(14) 0.0153(15) 0.0178(16) 0.0010(11) -0.0008(13) -0.0011(14)
O19 0.0120(15) 0.0107(15) 0.0139(16) 0.0004(12) 0.0012(12) 0.0006(13)
O20 0.0105(14) 0.0095(13) 0.0161(15) 0.0002(11) 0.0004(12) -0.0011(13)
O21 0.0072(14) 0.0104(14) 0.0152(16) -0.0005(11) 0.0016(12) -0.0014(13)
O22 0.0095(15) 0.0098(15) 0.0159(16) -0.0007(12) -0.0020(12) 0.0007(13)
O23 0.0108(14) 0.0098(13) 0.0184(16) -0.0018(11) 0.0014(13) -0.0002(14)
O24 0.0108(15) 0.0109(15) 0.0154(16) -0.0013(12) 0.0018(13) 0.0016(13)
O25 0.022(2) 0.041(3) 0.031(3) -0.0027(17) -0.0023(17) -0.0115(19)
O26 0.0184(18) 0.0302(19) 0.028(2) 0.0011(16) 0.0004(16) -0.0045(17)
O27 0.0224(19) 0.029(2) 0.0243(19) -0.0013(16) -0.0044(16) 0.0040(17)
O28 0.0178(17) 0.0171(17) 0.0203(17) 0.0046(15) -0.0001(13) -0.0011(13)
O29 0.0192(18) 0.030(2) 0.0237(19) 0.0063(15) 0.0047(15) 0.0074(17)
O30 0.044(3) 0.028(2) 0.028(2) -0.014(2) 0.0039(18) -0.0053(18)
O31 0.0145(16) 0.0127(16) 0.035(2) 0.0019(13) -0.0039(14) -0.0001(15)
O32 0.0158(16) 0.0253(19) 0.0276(19) 0.0024(15) 0.0028(14) -0.0021(16)
O33 0.0200(18) 0.0232(18) 0.031(2) -0.0027(15) -0.0017(15) 0.0007(17)
O34 0.0203(18) 0.0229(17) 0.0217(18) 0.0000(15) 0.0020(14) -0.0005(15)
O35 0.0225(19) 0.0197(18) 0.031(2) -0.0033(14) 0.0032(16) -0.0035(16)
O36 0.026(2) 0.042(3) 0.028(2) 0.0136(19) 0.0042(16) 0.0127(19)
O37 0.0190(18) 0.040(3) 0.0231(19) -0.0027(17) -0.0008(15) -0.0048(18)
O38 0.0155(19) 0.0092(17) 0.145(6) 0.0025(14) 0.003(3) -0.008(3)
O39 0.0219(19) 0.029(2) 0.0283(19) 0.0050(17) 0.0029(15) -0.0050(17)
O40 0.023(2) 0.027(2) 0.025(2) -0.0047(15) -0.0025(15) -0.0065(16)
O41 0.050(3) 0.027(2) 0.031(3) 0.010(2) -0.007(2) -0.0032(19)
O42 0.034(3) 0.027(2) 0.045(3) -0.0032(18) 0.005(2) -0.0022(19)
O43 0.034(3) 0.033(3) 0.047(3) 0.0042(19) 0.000(2) 0.010(2)
O44 0.028(3) 0.037(3) 0.032(3) 0.0086(18) 0.0041(18) 0.0043(19)
O45 0.034(3) 0.044(3) 0.039(3) 0.015(2) 0.003(2) 0.006(2)
N1 0.028(3) 0.017(2) 0.016(2) 0.0029(17) -0.0006(17) 0.0017(17)
N2 0.0127(19) 0.0080(16) 0.039(3) 0.0054(15) 0.0093(18) 0.0129(18)
C1 0.019(3) 0.021(3) 0.020(3) 0.003(2) 0.0010(19) -0.003(2)
C2 0.016(3) 0.019(3) 0.018(3) 0.0013(18) 0.0034(19) 0.001(2)
C3 0.026(3) 0.022(3) 0.024(3) 0.010(2) 0.003(2) 0.007(3)
C4 0.017(3) 0.019(3) 0.015(2) 0.0000(19) -0.0012(18) -0.0021(19)
C5 0.015(3) 0.020(3) 0.023(3) 0.0019(19) 0.0035(19) 0.006(2)
C6 0.028(3) 0.020(3) 0.028(3) 0.009(3) 0.008(3) 0.001(3)

loop_
_atom_type_symbol
_atom_type_description
_atom_type_scat_dispersion_real
_atom_type_scat_dispersion_imag
_atom_type_scat_source
Co Co 0.3494 0.9721
;
International Tables for Crystallography
(1992, Vol. C, Tables 4.2.6.8 and 6.1.1.4)
;
Mo Mo -1.6832 0.6857
;
International Tables for Crystallography
(1992, Vol. C, Tables 4.2.6.8 and 6.1.1.4)
;
O O 0.0106 0.0060
;
International Tables for Crystallography
(1992, Vol. C, Tables 4.2.6.8 and 6.1.1.4)
;
C C 0.0033 0.0016
;
International Tables for Crystallography
(1992, Vol. C, Tables 4.2.6.8 and 6.1.1.4)
;
N N 0.0061 0.0033
;
International Tables for Crystallography
(1992, Vol. C, Tables 4.2.6.8 and 6.1.1.4)
;
H H 0.0000 0.0000
;
International Tables for Crystallography
(1992, Vol. C, Table 6.1.1.4)
;
Rb Rb -0.9393 2.9676
;
International Tables for Crystallography
(1992, Vol. C, Tables 4.2.6.8 and 6.1.1.4)
;

loop_
_geom_angle_atom_site_label_1
_geom_angle_atom_site_label_2
_geom_angle_atom_site_label_3
_geom_angle_site_symmetry_1
_geom_angle_site_symmetry_3
_geom_angle
_geom_angle_publ_flag
O1 Mo1 O2 . . 106.26(19) no
O1 Mo1 O13 . . 98.55(16) no
O1 Mo1 O18 . . 99.41(16) no
O1 Mo1 O20 . . 94.66(15) no
O1 Mo1 O21 . . 161.17(15) no
O2 Mo1 O13 . . 101.91(16) no
O2 Mo1 O18 . . 95.28(16) no
O2 Mo1 O20 . . 157.08(15) no
O2 Mo1 O21 . . 91.95(15) no
O13 Mo1 O18 . . 150.50(14) no
O13 Mo1 O20 . . 83.71(13) no
O13 Mo1 O21 . . 72.44(13) no
O18 Mo1 O20 . . 71.68(12) no
O18 Mo1 O21 . . 83.28(12) no
O20 Mo1 O21 . . 68.32(11) no
O3 Mo2 O4 . . 106.40(17) no
O3 Mo2 O13 . . 101.74(16) no
O3 Mo2 O14 . . 96.02(16) no
O3 Mo2 O21 . . 91.44(14) no
O3 Mo2 O22 . . 157.18(15) no
O4 Mo2 O13 . . 96.50(16) no
O4 Mo2 O14 . . 100.17(16) no
O4 Mo2 O21 . . 160.79(15) no
O4 Mo2 O22 . . 94.94(15) no
O13 Mo2 O14 . . 151.07(14) no
O13 Mo2 O21 . . 72.40(12) no
O13 Mo2 O22 . . 83.38(13) no
O14 Mo2 O21 . . 84.61(13) no
O14 Mo2 O22 . . 71.82(13) no
O21 Mo2 O22 . . 68.69(11) no
O5 Mo3 O6 . . 106.47(18) no
O5 Mo3 O14 . . 97.22(16) no
O5 Mo3 O15 . . 100.19(16) no
O5 Mo3 O22 . . 159.57(15) no
O5 Mo3 O23 . . 94.01(15) no
O6 Mo3 O14 . . 100.99(16) no
O6 Mo3 O15 . . 97.04(16) no
O6 Mo3 O22 . . 92.83(15) no
O6 Mo3 O23 . . 158.31(15) no
O14 Mo3 O15 . . 150.19(14) no
O14 Mo3 O22 . . 72.02(13) no
O14 Mo3 O23 . . 82.99(13) no
O15 Mo3 O22 . . 83.62(12) no
O15 Mo3 O23 . . 71.85(13) no
O22 Mo3 O23 . . 67.91(11) no
Mo5 Mo4 O7 . . 130.93(13) no
Mo5 Mo4 O8 . . 88.76(12) no
Mo5 Mo4 O15 . . 126.59(10) no
Mo5 Mo4 O16 . . 31.70(11) no
Mo5 Mo4 O23 . . 85.56(8) no
Mo5 Mo4 O24 . . 44.39(8) no
O7 Mo4 O8 . . 106.22(18) no
O7 Mo4 O15 . . 98.85(16) no
O7 Mo4 O16 . . 99.30(17) no
O7 Mo4 O23 . . 93.16(15) no
O7 Mo4 O24 . . 160.57(16) no
O8 Mo4 O15 . . 95.26(16) no
O8 Mo4 O16 . . 101.74(16) no
O8 Mo4 O23 . . 158.36(15) no
O8 Mo4 O24 . . 92.94(15) no
O15 Mo4 O16 . . 150.49(14) no
O15 Mo4 O23 . . 71.86(13) no
O15 Mo4 O24 . . 82.20(12) no
O16 Mo4 O23 . . 84.08(14) no
O16 Mo4 O24 . . 73.07(14) no
O23 Mo4 O24 . . 68.58(11) no
Mo4 Mo5 O9 . . 88.49(13) no
Mo4 Mo5 O10 . . 127.50(14) no
Mo4 Mo5 O16 . . 31.42(11) no
Mo4 Mo5 O17 . . 125.79(11) no
Mo4 Mo5 O19 . . 84.06(9) no
Mo4 Mo5 O24 . . 43.98(8) no
O9 Mo5 O10 . . 106.67(18) no
O9 Mo5 O16 . . 100.31(17) no
O9 Mo5 O17 . . 97.62(17) no
O9 Mo5 O19 . . 160.55(16) no
O9 Mo5 O24 . . 94.26(16) no
O10 Mo5 O16 . . 96.11(17) no
O10 Mo5 O17 . . 102.17(17) no
O10 Mo5 O19 . . 92.05(15) no
O10 Mo5 O24 . . 157.81(15) no
O16 Mo5 O17 . . 149.46(15) no
O16 Mo5 O19 . . 82.45(14) no
O16 Mo5 O24 . . 72.42(13) no
O17 Mo5 O19 . . 72.73(13) no
O17 Mo5 O24 . . 81.81(13) no
O19 Mo5 O24 . . 68.03(12) no
O11 Mo6 O12 . . 105.70(18) no
O11 Mo6 O17 . . 101.14(16) no
O11 Mo6 O18 . . 95.36(15) no
O11 Mo6 O19 . . 92.39(15) no
O11 Mo6 O20 . . 158.22(15) no
O12 Mo6 O17 . . 98.83(16) no
O12 Mo6 O18 . . 99.02(16) no
O12 Mo6 O19 . . 161.42(15) no
O12 Mo6 O20 . . 94.11(15) no
O17 Mo6 O18 . . 151.34(14) no
O17 Mo6 O19 . . 73.00(13) no
O17 Mo6 O20 . . 84.30(13) no
O18 Mo6 O19 . . 83.13(13) no
O18 Mo6 O20 . . 72.22(13) no
O19 Mo6 O20 . . 68.83(11) no
O3 Rb1 O8 . 3_645 167.01(10) no
O3 Rb1 O11 . 3_745 109.60(10) no
O3 Rb1 O12 . 3_745 65.85(10) no
O3 Rb1 O14 . . 54.60(10) no
O3 Rb1 O28 . . 117.88(9) no
O3 Rb1 O31 . . 104.15(9) no
O3 Rb1 O32 . . 95.04(10) no
O3 Rb1 O35 . . 61.86(10) no
O8 Rb1 O11 3_645 3_745 79.66(10) no
O8 Rb1 O12 3_645 3_745 115.90(10) no
O8 Rb1 O14 3_645 . 112.41(11) no
O8 Rb1 O28 3_645 . 72.99(10) no
O8 Rb1 O31 3_645 . 68.50(10) no
O8 Rb1 O32 3_645 . 83.11(11) no
O8 Rb1 O35 3_645 . 126.03(11) no
O11 Rb1 O12 3_745 3_745 54.54(10) no
O11 Rb1 O14 3_745 . 136.93(11) no
O11 Rb1 O28 3_745 . 73.03(10) no
O11 Rb1 O31 3_745 . 76.24(10) no
O11 Rb1 O32 3_745 . 137.42(11) no
O11 Rb1 O35 3_745 . 103.69(10) no
O12 Rb1 O14 3_745 . 84.44(10) no
O12 Rb1 O28 3_745 . 121.37(10) no
O12 Rb1 O31 3_745 . 59.59(10) no
O12 Rb1 O32 3_745 . 160.80(11) no
O12 Rb1 O35 3_745 . 108.16(10) no
O14 Rb1 O28 . . 149.48(10) no
O14 Rb1 O31 . . 71.23(10) no
O14 Rb1 O32 . . 85.65(11) no
O14 Rb1 O35 . . 101.05(11) no
O28 Rb1 O31 . . 134.06(9) no
O28 Rb1 O32 . . 64.74(10) no
O28 Rb1 O35 . . 57.77(10) no
O31 Rb1 O32 . . 131.53(10) no
O31 Rb1 O35 . . 165.42(10) no
O32 Rb1 O35 . . 57.89(11) no
O19 Co1 O20 . . 84.13(14) no
O19 Co1 O21 . . 95.27(14) no
O19 Co1 O22 . . 179.37(14) no
O19 Co1 O23 . . 96.87(14) no
O19 Co1 O24 . . 84.19(14) no
O20 Co1 O21 . . 84.43(13) no
O20 Co1 O22 . . 95.24(13) no
O20 Co1 O23 . . 178.98(14) no
O20 Co1 O24 . . 95.97(14) no
O21 Co1 O22 . . 84.74(14) no
O21 Co1 O23 . . 95.64(14) no
O21 Co1 O24 . . 179.29(14) no
O22 Co1 O23 . . 83.75(14) no
O22 Co1 O24 . . 95.80(14) no
O23 Co1 O24 . . 83.96(14) no
O28 Co2 O32 . . 95.09(14) no
O28 Co2 O33 . . 83.78(14) no
O28 Co2 O34 . . 91.63(14) no
O28 Co2 O35 . . 87.62(14) no
O28 Co2 O36 . . 171.73(16) no
O32 Co2 O33 . . 87.67(15) no
O32 Co2 O34 . . 172.49(15) no
O32 Co2 O35 . . 85.04(15) no
O32 Co2 O36 . . 90.17(16) no
O33 Co2 O34 . . 96.41(15) no
O33 Co2 O35 . . 168.19(16) no
O33 Co2 O36 . . 90.08(16) no
O34 Co2 O35 . . 91.89(15) no
O34 Co2 O36 . . 83.53(15) no
O35 Co2 O36 . . 99.20(17) no
Mo2 O3 Rb1 . . 100.10(15) no
Mo4 O8 Rb1 . 3_655 154.38(19) no
Mo6 O11 Rb1 . 3_755 104.41(16) no
Mo6 O12 Rb1 . 3_755 95.20(15) no
Mo1 O13 Mo2 . . 118.07(17) no
Mo2 O14 Mo3 . . 118.38(18) no
Mo2 O14 Rb1 . . 108.75(14) no
Mo3 O14 Rb1 . . 132.38(16) no
Mo3 O15 Mo4 . . 117.05(16) no
Mo4 O16 Mo5 . . 116.88(18) no
Mo5 O17 Mo6 . . 116.42(18) no
Mo1 O18 Mo6 . . 117.03(16) no
Mo5 O19 Mo6 . . 92.14(12) no
Mo5 O19 Co1 . . 103.93(15) no
Mo6 O19 Co1 . . 103.34(14) no
Mo1 O20 Mo6 . . 94.15(11) no
Mo1 O20 Co1 . . 104.13(14) no
Mo6 O20 Co1 . . 103.67(14) no
Mo1 O21 Mo2 . . 92.51(12) no
Mo1 O21 Co1 . . 103.11(14) no
Mo2 O21 Co1 . . 102.89(14) no
Mo2 O22 Mo3 . . 92.91(12) no
Mo2 O22 Co1 . . 103.68(14) no
Mo3 O22 Co1 . . 104.17(14) no
Mo3 O23 Mo4 . . 93.89(11) no
Mo3 O23 Co1 . . 104.17(14) no
Mo4 O23 Co1 . . 103.81(15) no
Mo4 O24 Mo5 . . 91.63(12) no
Mo4 O24 Co1 . . 103.59(14) no
Mo5 O24 Co1 . . 103.84(15) no
Rb1 O28 Co2 . . 89.21(11) no
Rb1 O28 C4 . . 128.6(3) no
Co2 O28 C4 . . 126.0(3) no
Rb1 O32 Co2 . . 91.66(12) no
Rb1 O35 Co2 . . 89.61(13) no
O25 C1 O26 . . 127.5(5) no
O25 C1 C2 . . 116.4(5) no
O26 C1 C2 . . 116.1(5) no
N1 C2 C1 . . 110.0(4) no
N1 C2 C3 . . 110.7(4) no
C1 C2 C3 . . 110.3(5) no
O27 C3 C2 . . 112.1(5) no
O28 C4 O29 . . 126.5(5) no
O28 C4 C5 . . 118.2(4) no
O29 C4 C5 . . 115.3(5) no
N2 C5 C4 . . 110.9(4) no
N2 C5 C6 . . 110.8(4) no
C4 C5 C6 . . 110.7(5) no
O30 C6 C5 . . 110.6(5) no
C3 O27 H4 . . 109.473 no
C6 O30 H11 . . 109.466 no
C2 N1 H5 . . 109.471 no
C2 N1 H6 . . 109.455 no
C2 N1 H7 . . 109.469 no
H5 N1 H6 . . 109.477 no
H5 N1 H7 . . 109.484 no
H6 N1 H7 . . 109.471 no
C5 N2 H13 . . 109.480 no
C5 N2 H12 . . 109.476 no
C5 N2 H14 . . 109.470 no
H13 N2 H12 . . 109.468 no
H13 N2 H14 . . 109.467 no
H12 N2 H14 . . 109.467 no
N1 C2 H1 . . 108.575 no
C1 C2 H1 . . 108.597 no
C3 C2 H1 . . 108.589 no
O27 C3 H2 . . 109.176 no
O27 C3 H3 . . 109.174 no
C2 C3 H2 . . 109.171 no
C2 C3 H3 . . 109.182 no
H2 C3 H3 . . 107.896 no
N2 C5 H8 . . 108.109 no
C4 C5 H8 . . 108.111 no
C6 C5 H8 . . 108.105 no
O30 C6 H9 . . 109.516 no
O30 C6 H10 . . 109.526 no
C5 C6 H9 . . 109.517 no
C5 C6 H10 . . 109.524 no
H9 C6 H10 . . 108.087 no

loop_
_geom_bond_atom_site_label_1
_geom_bond_atom_site_label_2
_geom_bond_site_symmetry_2
_geom_bond_distance
_geom_bond_publ_flag
Mo1 O1 . 1.709(4) no
Mo1 O2 . 1.713(4) no
Mo1 O13 . 1.931(4) no
Mo1 O18 . 1.955(4) no
Mo1 O20 . 2.280(3) no
Mo1 O21 . 2.306(3) no
Mo2 O3 . 1.712(4) no
Mo2 O4 . 1.719(4) no
Mo2 O13 . 1.946(4) no
Mo2 O14 . 1.939(4) no
Mo2 O21 . 2.296(4) no
Mo2 O22 . 2.278(4) no
Mo3 O5 . 1.722(4) no
Mo3 O6 . 1.713(4) no
Mo3 O14 . 1.914(4) no
Mo3 O15 . 1.936(4) no
Mo3 O22 . 2.288(3) no
Mo3 O23 . 2.286(4) no
Mo4 Mo5 . 3.2749(6) no
Mo4 O7 . 1.713(4) no
Mo4 O8 . 1.718(4) no
Mo4 O15 . 1.964(4) no
Mo4 O16 . 1.914(4) no
Mo4 O23 . 2.265(4) no
Mo4 O24 . 2.275(4) no
Mo5 O9 . 1.704(4) no
Mo5 O10 . 1.713(4) no
Mo5 O16 . 1.929(4) no
Mo5 O17 . 1.931(4) no
Mo5 O19 . 2.288(4) no
Mo5 O24 . 2.292(4) no
Mo6 O11 . 1.714(4) no
Mo6 O12 . 1.719(4) no
Mo6 O17 . 1.934(4) no
Mo6 O18 . 1.946(4) no
Mo6 O19 . 2.274(4) no
Mo6 O20 . 2.262(3) no
Rb1 O3 . 3.138(4) no
Rb1 O8 3_645 2.858(4) no
Rb1 O11 3_745 2.855(4) no
Rb1 O12 3_745 3.099(4) no
Rb1 O14 . 2.737(4) no
Rb1 O28 . 3.002(4) no
Rb1 O31 . 3.143(4) no
Rb1 O32 . 2.889(4) no
Rb1 O35 . 3.018(4) no
Co1 O19 . 1.912(4) no
Co1 O20 . 1.915(3) no
Co1 O21 . 1.917(4) no
Co1 O22 . 1.913(4) no
Co1 O23 . 1.915(3) no
Co1 O24 . 1.910(4) no
Co2 O28 . 2.123(4) no
Co2 O32 . 2.154(4) no
Co2 O33 . 2.099(4) no
Co2 O34 . 2.132(4) no
Co2 O35 . 2.078(4) no
Co2 O36 . 2.060(5) no
O25 C1 . 1.248(7) no
O26 C1 . 1.257(7) no
O27 C3 . 1.428(7) no
O28 C4 . 1.264(6) no
O29 C4 . 1.250(6) no
O30 C6 . 1.420(7) no
N1 C2 . 1.491(7) no
N2 C5 . 1.523(7) no
C1 C2 . 1.548(8) no
C2 C3 . 1.523(8) no
C4 C5 . 1.529(7) no
C5 C6 . 1.530(8) no
O27 H4 . 0.840 no
O30 H11 . 0.840 no
N1 H5 . 0.910 no
N1 H6 . 0.910 no
N1 H7 . 0.910 no
N2 H13 . 0.910 no
N2 H12 . 0.910 no
N2 H14 . 0.910 no
C2 H1 . 1.000 no
C3 H2 . 0.990 no
C3 H3 . 0.990 no
C5 H8 . 1.000 no
C6 H9 . 0.990 no
C6 H10 . 0.990 no

loop_
_geom_contact_atom_site_label_1
_geom_contact_atom_site_label_2
_geom_contact_distance
_geom_contact_site_symmetry_2
_geom_contact_publ_flag
Co1 O13 3.390(4) . no
Co1 O14 3.387(4) . no
Co1 O15 3.380(3) . no
Co1 O16 3.364(4) . no
Co1 O17 3.374(4) . no
Co1 O18 3.389(3) . no
Co2 O29 3.349(4) . no
O1 O12 3.252(6) . no
O1 O19 2.714(5) 3_755 no
O1 O31 3.344(6) 3_755 no
O2 O3 3.305(5) . no
O2 O6 3.528(5) 1_655 no
O4 O6 3.287(5) . no
O4 O7 3.494(6) 3_655 no
O4 O30 3.122(6) 1_565 no
O4 N2 3.110(6) 1_565 no
O4 C6 3.427(7) 1_565 no
O5 O7 3.214(6) . no
O5 O24 2.710(5) 3_645 no
O5 O31 3.414(5) . no
O7 O22 2.647(5) 3_645 no
O7 N2 3.387(6) 3_655 no
O8 O9 3.194(6) . no
O8 N2 2.912(6) 3_655 no
O9 O32 2.789(6) 3_655 no
O10 O11 3.202(5) . no
O10 C5 3.383(7) 3_755 no
O11 N2 3.073(6) 3_755 no
O11 C4 3.476(6) 3_755 no
O11 C5 3.184(7) 3_755 no
O12 O21 2.790(5) 3_755 no
O13 N2 2.827(6) 1_565 no
O13 C5 3.453(6) 1_565 no
O13 C6 3.472(7) 1_565 no
O15 O31 2.731(5) 3_655 no
O18 O31 2.915(5) 3_755 no
O23 O31 2.637(5) . no
O25 C3 3.036(7) . no
O26 O27 3.323(6) . no
O26 N1 2.647(6) . no
O26 C3 3.342(7) . no
O27 N1 2.940(6) . no
O27 C1 2.950(7) . no
O28 N2 2.691(6) . no
O28 C6 3.528(7) . no
O29 O30 3.215(6) . no
O29 O33 3.469(6) 2_555 no
O29 O34 2.592(6) . no
O29 C6 2.826(7) . no
O30 N2 2.978(6) . no
O30 C4 2.893(7) . no
O33 C4 3.593(6) . no
O34 C4 3.130(6) . no
O1 O38 3.283(6) 3_655 no
O2 O38 3.594(7) 1_655 no
O2 N1 2.944(6) . no
O2 C2 3.283(6) . no
O2 C3 3.190(7) . no
O3 O42 3.236(6) 2_565 no
O3 C2 3.152(7) . no
O3 C3 3.081(7) . no
O4 O39 3.030(6) 2_455 no
O4 O42 3.216(6) 2_565 no
O4 O43 3.154(6) 1_565 no
O5 O38 3.198(7) . no
O6 O39 3.009(6) 2_455 no
O6 O41 2.916(6) 1_455 no
O6 N1 3.101(6) 1_455 no
O7 O38 3.091(7) . no
O9 O26 3.050(6) 3_755 no
O10 O37 2.721(6) 4_665 no
O10 O41 3.455(6) 3_745 no
O13 O38 3.541(7) 3_655 no
O14 O39 3.339(6) 2_455 no
O15 O38 2.869(5) . no
O16 O41 2.894(6) 3_745 no
O16 O43 3.520(6) 3_655 no
O17 N1 2.905(6) 3_755 no
O17 C2 3.403(6) 3_755 no
O18 O38 2.746(5) 1_655 no
O20 O38 2.566(5) 3_655 no
O25 O35 2.749(6) . no
O25 O45 2.837(7) 2_565 no
O26 O9 3.050(6) 3_745 no
O26 O32 3.411(6) 1_655 no
O26 O39 3.313(6) 2_555 no
O26 O40 2.713(6) 2_555 no
O26 O44 2.729(6) 1_655 no
O27 O34 3.562(6) 2_565 no
O27 O36 2.766(6) 2_565 no
O27 O39 3.337(6) 2_555 no
O27 O41 2.859(6) . no
O27 O44 3.511(6) 1_655 no
O27 O45 3.347(6) 1_655 no
O28 O43 3.367(6) . no
O29 O37 2.758(6) 2_555 no
O29 O40 3.386(6) . no
O30 O40 2.708(6) . no
O30 O42 2.928(6) 2_555 no
O30 O43 2.931(7) . no
O32 O26 3.411(6) 1_455 no
O32 O39 2.793(6) 2_455 no
O33 O37 3.159(6) . no
O33 O40 2.762(6) 2_455 no
O33 O43 2.864(6) . no
O34 O27 3.562(6) 2_465 no
O34 O37 2.693(6) . no
O34 O45 2.812(6) 2_565 no
O35 O25 2.749(6) . no
O35 O42 2.672(6) 2_565 no
O36 O27 2.766(6) 2_465 no
O36 O42 3.467(6) 2_565 no
O36 O44 2.711(6) . no
O36 C3 3.401(7) 2_465 no
O37 O10 2.721(6) 4_664 no
O37 O29 2.758(6) 2_455 no
O37 O33 3.159(6) . no
O37 O34 2.693(6) . no
O37 O40 2.770(6) . no
O38 O1 3.283(6) 3_645 no
O38 O2 3.594(7) 1_455 no
O38 O5 3.198(7) . no
O38 O7 3.091(7) . no
O38 O13 3.541(7) 3_645 no
O38 O15 2.869(5) . no
O38 O18 2.746(5) 1_455 no
O38 O20 2.566(5) 3_645 no
O39 O4 3.030(6) 2_555 no
O39 O6 3.009(6) 2_555 no
O39 O14 3.339(6) 2_555 no
O39 O26 3.313(6) 2_455 no
O39 O27 3.337(6) 2_455 no
O39 O32 2.793(6) 2_555 no
O39 O41 3.328(6) 2_455 no
O39 O42 3.197(6) 1_645 no
O39 O44 3.147(6) 2_555 no
O39 O45 2.909(6) 2_555 no
O39 N1 3.041(6) 2_455 no
O40 O26 2.713(6) 2_455 no
O40 O29 3.386(6) . no
O40 O30 2.708(6) . no
O40 O33 2.762(6) 2_555 no
O40 O37 2.770(6) . no
O40 O44 3.491(6) 2_555 no
O40 C1 3.536(7) 2_455 no
O40 C6 3.500(7) . no
O41 O6 2.916(6) 1_655 no
O41 O10 3.455(6) 3_755 no
O41 O16 2.894(6) 3_755 no
O41 O27 2.859(6) . no
O41 O39 3.328(6) 2_555 no
O41 O43 3.046(7) 1_665 no
O41 C3 3.539(8) . no
O42 O3 3.236(6) 2_465 no
O42 O4 3.216(6) 2_465 no
O42 O30 2.928(6) 2_455 no
O42 O35 2.672(6) 2_465 no
O42 O36 3.467(6) 2_465 no
O42 O39 3.197(6) 1_465 no
O42 O44 2.768(7) . no
O42 O45 3.092(7) 2_465 no
O43 O4 3.154(6) 1_545 no
O43 O16 3.520(6) 3_645 no
O43 O28 3.367(6) . no
O43 O30 2.931(7) . no
O43 O33 2.864(6) . no
O43 O41 3.046(7) 1_445 no
O43 O45 3.294(7) 1_545 no
O43 N2 3.013(7) . no
O44 O26 2.729(6) 1_455 no
O44 O27 3.511(6) 1_455 no
O44 O36 2.711(6) . no
O44 O39 3.147(6) 2_455 no
O44 O40 3.491(6) 2_455 no
O44 O42 2.768(7) . no
O44 O45 2.805(7) . no
O44 C1 3.494(7) 1_455 no
O45 O25 2.837(7) 2_465 no
O45 O27 3.347(6) 1_455 no
O45 O34 2.812(6) 2_465 no
O45 O39 2.909(6) 2_455 no
O45 O42 3.092(7) 2_565 no
O45 O43 3.294(7) 1_565 no
O45 O44 2.805(7) . no
N1 O2 2.944(6) . no
N1 O6 3.101(6) 1_655 no
N1 O17 2.905(6) 3_745 no
N1 O39 3.041(6) 2_555 no
N2 O43 3.013(7) . no
C1 O40 3.536(7) 2_555 no
C1 O44 3.494(7) 1_655 no
C2 O2 3.283(6) . no
C2 O3 3.152(7) . no
C2 O17 3.403(6) 3_745 no
C3 O2 3.190(7) . no
C3 O3 3.081(7) . no
C3 O36 3.401(7) 2_565 no
C3 O41 3.539(8) . no
C6 O40 3.500(7) . no
Mo2 H14 3.0638 1_565 no
Mo2 H10 3.2343 1_565 no
Mo4 H13 3.5913 3_655 no
Mo4 H12 3.4589 3_655 no
Rb1 H12 3.3372 . no
O3 H10 3.0200 1_565 no
O4 H13 2.8030 1_565 no
O4 H14 2.6260 1_565 no
O4 H10 2.9750 1_565 no
O4 H11 3.2797 1_565 no
O7 H13 3.2320 3_655 no
O7 H12 3.2919 3_655 no
O7 H14 3.0848 3_655 no
O8 H13 2.7395 3_655 no
O8 H12 2.3132 3_655 no
O8 H14 3.3485 3_655 no
O10 H8 2.4384 3_755 no
O11 H12 2.3729 3_755 no
O11 H14 3.4299 3_755 no
O11 H8 2.6886 3_755 no
O13 H13 3.3249 1_565 no
O13 H12 3.2702 1_565 no
O13 H14 1.9329 1_565 no
O13 H8 3.4279 1_565 no
O13 H10 2.7195 1_565 no
O25 H1 2.5619 . no
O25 H2 2.7950 . no
O26 H1 3.0852 . no
O26 H4 3.3433 . no
O26 H5 3.5492 . no
O26 H6 2.4944 . no
O26 H7 2.6156 . no
O27 H1 3.2887 . no
O27 H5 3.2180 . no
O27 H6 2.6237 . no
O28 H13 2.6015 . no
O28 H12 2.6064 . no
O28 H14 3.5942 . no
O28 H8 2.9795 . no
O29 H8 2.6561 . no
O29 H9 2.5982 . no
O30 H13 2.7231 . no
O30 H14 3.2090 . no
O30 H8 3.2665 . no
O36 H9 3.0878 2_455 no
N1 H2 3.3264 . no
N1 H3 2.6702 . no
N1 H4 2.6186 . no
N2 H9 3.3613 . no
N2 H10 2.6694 . no
C1 H2 2.7114 . no
C1 H3 3.3743 . no
C1 H4 3.2060 . no
C1 H5 3.2783 . no
C1 H6 2.6629 . no
C1 H7 2.6307 . no
C2 H4 2.5901 . no
C3 H5 2.6429 . no
C3 H6 2.6418 . no
C3 H7 3.2631 . no
C4 H13 2.6571 . no
C4 H12 2.7012 . no
C4 H14 3.2938 . no
C4 H9 2.7369 . no
C4 H10 3.3691 . no
C5 H11 3.1558 . no
C6 H13 2.7233 . no
C6 H12 3.2912 . no
C6 H14 2.6329 . no
H1 H2 2.3511 . no
H1 H3 2.3608 . no
H1 H4 3.4866 . no
H1 H5 2.2942 . no
H1 H6 2.7796 . no
H1 H7 2.3045 . no
H2 H4 2.6673 . no
H2 H5 3.5292 . no
H2 H6 3.5481 . no
H13 H8 2.7983 . no
H13 H10 2.9751 . no
H13 H11 3.4765 . no
H12 H8 2.2966 . no
H12 H10 3.4808 . no
H14 H8 2.3477 . no
H14 H9 3.5184 . no
H14 H10 2.4393 . no
H3 H4 2.2173 . no
H3 H5 2.4834 . no
H3 H6 2.9242 . no
H3 H7 3.4992 . no
H4 H5 2.8423 . no
H4 H6 2.1224 . no
H4 H7 3.4521 . no
H8 H9 2.3377 . no
H8 H10 2.3876 . no
H9 H11 2.2061 . no
H10 H11 2.2058 . no
Mo1 H3 3.5841 . no
Mo5 H7 3.3029 3_755 no
O2 H1 3.1673 . no
O2 H3 2.3869 . no
O2 H5 2.1144 . no
O2 H6 3.4440 . no
O2 H7 3.4959 . no
O3 H1 2.4073 . no
O3 H2 2.8346 . no
O3 H3 2.8059 . no
O5 H5 3.5281 1_455 no
O5 H7 3.2581 1_455 no
O6 H5 2.6821 1_455 no
O6 H6 2.7716 1_455 no
O6 H7 3.4202 1_455 no
O9 H7 2.9001 3_755 no
O12 H1 3.1126 3_755 no
O13 H3 3.4190 . no
O17 H1 3.1189 3_755 no
O17 H5 3.1826 3_755 no
O17 H6 3.5719 3_755 no
O17 H7 2.0891 3_755 no
O27 H9 3.4869 1_565 no
O35 H1 3.3071 . no
O35 H2 3.5739 . no
O36 H2 2.9821 2_465 no
O36 H4 3.4952 2_465 no
O37 H8 3.3473 2_455 no
O37 H9 2.9248 2_455 no
O38 H12 3.4037 3_655 no
O38 H14 3.4937 3_655 no
O39 H4 2.6354 2_455 no
O39 H5 3.4609 2_455 no
O39 H6 2.1396 2_455 no
O39 H7 3.3673 2_455 no
O40 H9 3.2207 . no
O40 H11 2.5578 . no
O41 H3 3.2008 . no
O41 H4 2.2367 . no
O41 H5 3.5017 . no
O41 H6 3.3191 . no
O42 H2 3.3487 2_465 no
O42 H10 3.5090 2_455 no
O42 H11 2.2422 2_455 no
O43 H13 2.1120 . no
O43 H12 3.4863 . no
O43 H14 3.4463 . no
O43 H11 3.4813 . no
O44 H2 3.1971 2_465 no
O44 H4 3.4995 1_455 no
O44 H11 3.0896 2_455 no
O45 H4 3.0294 1_455 no
O45 H11 3.5431 1_565 no
C3 H9 3.3681 1_565 no
C3 H10 2.9592 1_565 no
C6 H2 3.1970 1_545 no
C6 H3 3.2224 1_545 no
H1 O2 3.1673 . no
H1 O3 2.4073 . no
H1 O12 3.1126 3_745 no
H1 O17 3.1189 3_745 no
H1 O35 3.3071 . no
H2 O3 2.8346 . no
H2 O35 3.5739 . no
H2 O36 2.9821 2_565 no
H2 O42 3.3487 2_565 no
H2 O44 3.1971 2_565 no
H2 C6 3.1970 1_565 no
H2 H9 2.9953 1_565 no
H2 H10 2.6152 1_565 no
H2 H11 3.2630 1_565 no
H13 O43 2.1120 . no
H12 O38 3.4037 3_645 no
H12 O43 3.4863 . no
H14 O38 3.4937 3_645 no
H14 O43 3.4463 . no
H3 Mo1 3.5841 . no
H3 O2 2.3869 . no
H3 O3 2.8059 . no
H3 O13 3.4190 . no
H3 O41 3.2008 . no
H3 C6 3.2224 1_565 no
H3 H9 3.1293 1_565 no
H3 H10 2.4462 1_565 no
H4 O36 3.4952 2_565 no
H4 O39 2.6354 2_555 no
H4 O41 2.2367 . no
H4 O44 3.4995 1_655 no
H4 O45 3.0294 1_655 no
H5 O2 2.1144 . no
H5 O5 3.5281 1_655 no
H5 O6 2.6821 1_655 no
H5 O17 3.1826 3_745 no
H5 O39 3.4609 2_555 no
H5 O41 3.5017 . no
H6 O2 3.4440 . no
H6 O6 2.7716 1_655 no
H6 O17 3.5719 3_745 no
H6 O39 2.1396 2_555 no
H6 O41 3.3191 . no
H7 Mo5 3.3029 3_745 no
H7 O2 3.4959 . no
H7 O5 3.2581 1_655 no
H7 O6 3.4202 1_655 no
H7 O9 2.9001 3_745 no
H7 O17 2.0891 3_745 no
H7 O39 3.3673 2_555 no
H8 O37 3.3473 2_555 no
H9 O27 3.4869 1_545 no
H9 O37 2.9248 2_555 no
H9 O40 3.2207 . no
H9 C3 3.3681 1_545 no
H9 H2 2.9953 1_545 no
H9 H3 3.1293 1_545 no
H10 O42 3.5090 2_555 no
H10 C3 2.9592 1_545 no
H10 H2 2.6152 1_545 no
H10 H3 2.4462 1_545 no
H11 O40 2.5578 . no
H11 O42 2.2422 2_555 no
H11 O43 3.4813 . no
H11 O44 3.0896 2_555 no
H11 O45 3.5431 1_545 no
H11 H2 3.2630 1_545 no

loop_
_geom_hbond_atom_site_label_D
_geom_hbond_atom_site_label_H
_geom_hbond_atom_site_label_A
_geom_hbond_site_symmetry_A
_geom_hbond_distance_DH
_geom_hbond_distance_HA
_geom_hbond_distance_DA
_geom_hbond_angle_DHA
_geom_hbond_publ_flag
O27 H4 O41 . 0.84 2.24 2.859(6) 131 y
O27 H4 N1 . 0.84 2.62 2.940(6) 104 y
O30 H11 O40 . 0.84 2.56 2.708(6) 91 no
O30 H11 O42 2_555 0.84 2.24 2.928(6) 139 y
N1 H5 O2 . 0.91 2.11 2.944(6) 151 y
N1 H6 O26 . 0.91 2.49 2.647(6) 89 no
N1 H6 O39 2_555 0.91 2.14 3.041(6) 170 y
N1 H7 O17 3_745 0.91 2.09 2.905(6) 149 y
N2 H13 O28 . 0.91 2.60 2.691(6) 86 no
N2 H13 O43 . 0.91 2.11 3.013(7) 170 y
N2 H12 O8 3_645 0.91 2.31 2.912(6) 123 y
N2 H12 O28 . 0.91 2.61 2.691(6) 85 no
N2 H14 O13 1_545 0.91 1.93 2.827(6) 167 y

loop_
_geom_torsion_atom_site_label_1
_geom_torsion_atom_site_label_2
_geom_torsion_atom_site_label_3
_geom_torsion_atom_site_label_4
_geom_torsion_site_symmetry_1
_geom_torsion_site_symmetry_3
_geom_torsion_site_symmetry_4
_geom_torsion
_geom_torsion_publ_flag
O1 Mo1 O13 Mo2 . . . 177.9(2) no
O1 Mo1 O18 Mo6 . . . 72.4(2) no
O1 Mo1 O20 Mo6 . . . -83.55(16) no
O1 Mo1 O20 Co1 . . . 171.23(17) no
O2 Mo1 O13 Mo2 . . . 69.2(2) no
O2 Mo1 O18 Mo6 . . . 179.83(19) no
O2 Mo1 O20 Mo6 . . . 72.5(4) no
O2 Mo1 O20 Co1 . . . -32.7(5) no
O2 Mo1 O21 Mo2 . . . -87.70(15) no
O2 Mo1 O21 Co1 . . . 168.45(17) no
O13 Mo1 O18 Mo6 . . . -54.4(4) no
O18 Mo1 O13 Mo2 . . . -55.1(4) no
O13 Mo1 O20 Mo6 . . . 178.34(13) no
O13 Mo1 O20 Co1 . . . 73.12(15) no
O20 Mo1 O13 Mo2 . . . -88.30(18) no
O13 Mo1 O21 Mo2 . . . 14.17(12) no
O13 Mo1 O21 Co1 . . . -89.68(15) no
O21 Mo1 O13 Mo2 . . . -19.09(15) no
O18 Mo1 O20 Mo6 . . . 14.84(12) no
O18 Mo1 O20 Co1 . . . -90.39(15) no
O20 Mo1 O18 Mo6 . . . -19.47(15) no
O18 Mo1 O21 Mo2 . . . 177.21(13) no
O18 Mo1 O21 Co1 . . . 73.36(15) no
O21 Mo1 O18 Mo6 . . . -88.82(17) no
O20 Mo1 O21 Mo2 . . . 104.29(13) no
O20 Mo1 O21 Co1 . . . 0.44(12) no
O21 Mo1 O20 Mo6 . . . 104.78(13) no
O21 Mo1 O20 Co1 . . . -0.45(12) no
O4 Mo2 O3 Rb1 . . . -108.37(16) no
O3 Mo2 O13 Mo1 . . . -68.6(2) no
O13 Mo2 O3 Rb1 . . . 151.16(12) no
O3 Mo2 O14 Mo3 . . . 180.0(2) no
O3 Mo2 O14 Rb1 . . . 7.03(17) no
O14 Mo2 O3 Rb1 . . . -5.89(15) no
O3 Mo2 O21 Mo1 . . . 87.80(15) no
O3 Mo2 O21 Co1 . . . -168.14(17) no
O21 Mo2 O3 Rb1 . . . 78.84(12) no
O3 Mo2 O22 Mo3 . . . -74.7(4) no
O3 Mo2 O22 Co1 . . . 30.6(5) no
O22 Mo2 O3 Rb1 . . . 50.2(4) no
O4 Mo2 O13 Mo1 . . . -176.89(19) no
O4 Mo2 O14 Mo3 . . . -72.1(3) no
O4 Mo2 O14 Rb1 . . . 114.93(16) no
O4 Mo2 O22 Mo3 . . . 84.66(15) no
O4 Mo2 O22 Co1 . . . -170.00(17) no
O13 Mo2 O14 Mo3 . . . 52.1(4) no
O13 Mo2 O14 Rb1 . . . -120.8(3) no
O14 Mo2 O13 Mo1 . . . 58.1(4) no
O13 Mo2 O21 Mo1 . . . -14.06(12) no
O13 Mo2 O21 Co1 . . . 90.00(15) no
O21 Mo2 O13 Mo1 . . . 19.17(15) no
O13 Mo2 O22 Mo3 . . . -179.35(13) no
O13 Mo2 O22 Co1 . . . -74.01(15) no
O22 Mo2 O13 Mo1 . . . 88.87(18) no
O14 Mo2 O21 Mo1 . . . -176.28(14) no
O14 Mo2 O21 Co1 . . . -72.22(15) no
O21 Mo2 O14 Mo3 . . . 89.09(19) no
O21 Mo2 O14 Rb1 . . . -83.85(14) no
O14 Mo2 O22 Mo3 . . . -14.44(12) no
O14 Mo2 O22 Co1 . . . 90.90(16) no
O22 Mo2 O14 Mo3 . . . 19.78(17) no
O22 Mo2 O14 Rb1 . . . -153.17(17) no
O21 Mo2 O22 Mo3 . . . -105.70(13) no
O21 Mo2 O22 Co1 . . . -0.35(12) no
O22 Mo2 O21 Mo1 . . . -103.71(13) no
O22 Mo2 O21 Co1 . . . 0.35(12) no
O5 Mo3 O14 Mo2 . . . 178.2(2) no
O5 Mo3 O14 Rb1 . . . -10.9(3) no
O5 Mo3 O15 Mo4 . . . 70.6(2) no
O5 Mo3 O22 Mo2 . . . 75.1(5) no
O5 Mo3 O22 Co1 . . . -29.8(5) no
O5 Mo3 O23 Mo4 . . . -83.85(15) no
O5 Mo3 O23 Co1 . . . 170.86(17) no
O6 Mo3 O14 Mo2 . . . 69.7(3) no
O6 Mo3 O14 Rb1 . . . -119.3(3) no
O6 Mo3 O15 Mo4 . . . 178.83(19) no
O6 Mo3 O22 Mo2 . . . -86.02(15) no
O6 Mo3 O22 Co1 . . . 169.08(17) no
O6 Mo3 O23 Mo4 . . . 77.2(4) no
O6 Mo3 O23 Co1 . . . -28.1(5) no
O14 Mo3 O15 Mo4 . . . -54.2(4) no
O15 Mo3 O14 Mo2 . . . -56.4(4) no
O15 Mo3 O14 Rb1 . . . 114.5(3) no
O14 Mo3 O22 Mo2 . . . 14.62(13) no
O14 Mo3 O22 Co1 . . . -90.28(16) no
O22 Mo3 O14 Mo2 . . . -19.67(17) no
O22 Mo3 O14 Rb1 . . . 151.3(3) no
O14 Mo3 O23 Mo4 . . . 179.36(14) no
O14 Mo3 O23 Co1 . . . 74.06(16) no
O23 Mo3 O14 Mo2 . . . -88.66(19) no
O23 Mo3 O14 Rb1 . . . 82.3(2) no
O15 Mo3 O22 Mo2 . . . 177.20(14) no
O15 Mo3 O22 Co1 . . . 72.30(15) no
O22 Mo3 O15 Mo4 . . . -89.09(17) no
O15 Mo3 O23 Mo4 . . . 15.57(12) no
O15 Mo3 O23 Co1 . . . -89.73(16) no
O23 Mo3 O15 Mo4 . . . -20.29(15) no
O22 Mo3 O23 Mo4 . . . 105.96(13) no
O22 Mo3 O23 Co1 . . . 0.66(12) no
O23 Mo3 O22 Mo2 . . . 104.23(13) no
O23 Mo3 O22 Co1 . . . -0.67(13) no
O7 Mo4 Mo5 O9 . . . -108.32(17) no
O7 Mo4 Mo5 O10 . . . 1.64(18) no
O7 Mo4 Mo5 O16 . . . 4.43(17) no
O7 Mo4 Mo5 O17 . . . 153.37(17) no
O7 Mo4 Mo5 O19 . . . 89.66(17) no
O7 Mo4 Mo5 O24 . . . 153.96(18) no
Mo5 Mo4 O8 Rb1 . . 3_655 94.4(5) no
O8 Mo4 Mo5 O9 . . . 2.23(12) no
O8 Mo4 Mo5 O10 . . . 112.20(12) no
O8 Mo4 Mo5 O16 . . . 114.98(12) no
O8 Mo4 Mo5 O17 . . . -96.07(12) no
O8 Mo4 Mo5 O19 . . . -159.78(12) no
O8 Mo4 Mo5 O24 . . . -95.48(12) no
Mo5 Mo4 O15 Mo3 . . . 90.33(17) no
O15 Mo4 Mo5 O9 . . . 97.86(12) no
O15 Mo4 Mo5 O10 . . . -152.17(12) no
O15 Mo4 Mo5 O16 . . . -149.39(12) no
O15 Mo4 Mo5 O17 . . . -0.44(12) no
O15 Mo4 Mo5 O19 . . . -64.15(12) no
O15 Mo4 Mo5 O24 . . . 0.15(12) no
Mo5 Mo4 O16 Mo5 . . . 0.000(13) no
O16 Mo4 Mo5 O9 . . . -112.8(2) no
O16 Mo4 Mo5 O10 . . . -2.8(2) no
O16 Mo4 Mo5 O16 . . . 0.0(2) no
O16 Mo4 Mo5 O17 . . . 148.9(2) no
O16 Mo4 Mo5 O19 . . . 85.2(2) no
O16 Mo4 Mo5 O24 . . . 149.5(2) no
Mo5 Mo4 O23 Mo3 . . . -146.22(9) no
Mo5 Mo4 O23 Co1 . . . -40.60(12) no
O23 Mo4 Mo5 O9 . . . 161.34(8) no
O23 Mo4 Mo5 O10 . . . -88.70(9) no
O23 Mo4 Mo5 O16 . . . -85.91(8) no
O23 Mo4 Mo5 O17 . . . 63.03(8) no
O23 Mo4 Mo5 O19 . . . -0.68(8) no
O23 Mo4 Mo5 O24 . . . 63.62(8) no
Mo5 Mo4 O24 Mo5 . . . 0.0 no
Mo5 Mo4 O24 Co1 . . . 104.66(16) no
O24 Mo4 Mo5 O9 . . . 97.71(12) no
O24 Mo4 Mo5 O10 . . . -152.32(12) no
O24 Mo4 Mo5 O16 . . . -149.54(12) no
O24 Mo4 Mo5 O17 . . . -0.59(12) no
O24 Mo4 Mo5 O19 . . . -64.30(12) no
O24 Mo4 Mo5 O24 . . . 0.00(12) no
O7 Mo4 O8 Rb1 . . 3_655 -133.0(5) no
O7 Mo4 O15 Mo3 . . . -70.0(2) no
O7 Mo4 O16 Mo5 . . . -176.6(2) no
O7 Mo4 O23 Mo3 . . . 82.94(16) no
O7 Mo4 O23 Co1 . . . -171.43(17) no
O8 Mo4 O15 Mo3 . . . -177.30(19) no
O15 Mo4 O8 Rb1 . . 3_655 -32.2(5) no
O8 Mo4 O16 Mo5 . . . -67.8(3) no
O16 Mo4 O8 Rb1 . . 3_655 123.6(5) no
O8 Mo4 O23 Mo3 . . . -71.0(4) no
O8 Mo4 O23 Co1 . . . 34.7(5) no
O23 Mo4 O8 Rb1 . . 3_655 19.8(8) no
O8 Mo4 O24 Mo5 . . . 85.21(15) no
O8 Mo4 O24 Co1 . . . -170.13(17) no
O24 Mo4 O8 Rb1 . . 3_655 50.2(5) no
O15 Mo4 O16 Mo5 . . . 56.1(4) no
O16 Mo4 O15 Mo3 . . . 57.4(4) no
O15 Mo4 O23 Mo3 . . . -15.34(12) no
O15 Mo4 O23 Co1 . . . 90.28(16) no
O23 Mo4 O15 Mo3 . . . 20.49(15) no
O15 Mo4 O24 Mo5 . . . -179.88(14) no
O15 Mo4 O24 Co1 . . . -75.22(15) no
O24 Mo4 O15 Mo3 . . . 90.43(17) no
O16 Mo4 O23 Mo3 . . . -178.02(14) no
O16 Mo4 O23 Co1 . . . -72.40(16) no
O23 Mo4 O16 Mo5 . . . 91.14(19) no
O16 Mo4 O24 Mo5 . . . -16.17(13) no
O16 Mo4 O24 Co1 . . . 88.49(17) no
O24 Mo4 O16 Mo5 . . . 21.76(17) no
O23 Mo4 O24 Mo5 . . . -106.37(13) no
O23 Mo4 O24 Co1 . . . -1.71(13) no
O24 Mo4 O23 Mo3 . . . -103.91(13) no
O24 Mo4 O23 Co1 . . . 1.71(13) no
Mo4 Mo5 O16 Mo4 . . . 0.000(14) no
Mo4 Mo5 O17 Mo6 . . . -90.06(18) no
Mo4 Mo5 O19 Mo6 . . . 146.27(9) no
Mo4 Mo5 O19 Co1 . . . 41.96(12) no
Mo4 Mo5 O24 Mo4 . . . 0.0 no
Mo4 Mo5 O24 Co1 . . . -104.43(16) no
O9 Mo5 O16 Mo4 . . . 69.6(3) no
O9 Mo5 O17 Mo6 . . . 176.3(2) no
O9 Mo5 O24 Mo4 . . . -83.39(16) no
O9 Mo5 O24 Co1 . . . 172.19(18) no
O10 Mo5 O16 Mo4 . . . 177.8(2) no
O10 Mo5 O17 Mo6 . . . 67.3(3) no
O10 Mo5 O19 Mo6 . . . -86.24(16) no
O10 Mo5 O19 Co1 . . . 169.46(18) no
O10 Mo5 O24 Mo4 . . . 77.3(5) no
O10 Mo5 O24 Co1 . . . -27.1(5) no
O16 Mo5 O17 Mo6 . . . -58.1(4) no
O17 Mo5 O16 Mo4 . . . -55.4(4) no
O16 Mo5 O19 Mo6 . . . 177.87(14) no
O16 Mo5 O19 Co1 . . . 73.57(16) no
O19 Mo5 O16 Mo4 . . . -90.95(19) no
O16 Mo5 O24 Mo4 . . . 16.10(13) no
O16 Mo5 O24 Co1 . . . -88.33(17) no
O24 Mo5 O16 Mo4 . . . -21.67(17) no
O17 Mo5 O19 Mo6 . . . 15.87(12) no
O17 Mo5 O19 Co1 . . . -88.44(16) no
O19 Mo5 O17 Mo6 . . . -21.03(16) no
O17 Mo5 O24 Mo4 . . . 179.52(14) no
O17 Mo5 O24 Co1 . . . 75.09(16) no
O24 Mo5 O17 Mo6 . . . -90.48(19) no
O19 Mo5 O24 Mo4 . . . 104.90(13) no
O19 Mo5 O24 Co1 . . . 0.47(12) no
O24 Mo5 O19 Mo6 . . . 103.84(13) no
O24 Mo5 O19 Co1 . . . -0.47(12) no
O11 Mo6 O12 Rb1 . . 3_755 3.34(17) no
O12 Mo6 O11 Rb1 . . 3_755 -3.73(19) no
O11 Mo6 O17 Mo5 . . . -68.0(2) no
O17 Mo6 O11 Rb1 . . 3_755 -106.31(15) no
O11 Mo6 O18 Mo1 . . . -178.75(19) no
O18 Mo6 O11 Rb1 . . 3_755 97.23(14) no
O11 Mo6 O19 Mo5 . . . 85.10(15) no
O11 Mo6 O19 Co1 . . . -170.05(17) no
O19 Mo6 O11 Rb1 . . 3_755 -179.45(13) no
O11 Mo6 O20 Mo1 . . . -72.3(4) no
O11 Mo6 O20 Co1 . . . 33.3(5) no
O20 Mo6 O11 Rb1 . . 3_755 151.0(3) no
O12 Mo6 O17 Mo5 . . . -176.0(2) no
O17 Mo6 O12 Rb1 . . 3_755 107.63(13) no
O12 Mo6 O18 Mo1 . . . -71.9(2) no
O18 Mo6 O12 Rb1 . . 3_755 -94.88(13) no
O12 Mo6 O20 Mo1 . . . 83.31(15) no
O12 Mo6 O20 Co1 . . . -171.05(17) no
O20 Mo6 O12 Rb1 . . 3_755 -167.51(11) no
O17 Mo6 O18 Mo1 . . . 56.0(4) no
O18 Mo6 O17 Mo5 . . . 56.0(4) no
O17 Mo6 O19 Mo5 . . . -15.82(13) no
O17 Mo6 O19 Co1 . . . 89.03(16) no
O19 Mo6 O17 Mo5 . . . 21.13(16) no
O17 Mo6 O20 Mo1 . . . -178.21(14) no
O17 Mo6 O20 Co1 . . . -72.57(15) no
O20 Mo6 O17 Mo5 . . . 90.70(18) no
O18 Mo6 O19 Mo5 . . . -179.78(14) no
O18 Mo6 O19 Co1 . . . -74.93(15) no
O19 Mo6 O18 Mo1 . . . 89.48(17) no
O18 Mo6 O20 Mo1 . . . -14.86(12) no
O18 Mo6 O20 Co1 . . . 90.78(15) no
O20 Mo6 O18 Mo1 . . . 19.57(15) no
O19 Mo6 O20 Mo1 . . . -104.26(13) no
O19 Mo6 O20 Co1 . . . 1.38(12) no
O20 Mo6 O19 Mo5 . . . -106.23(13) no
O20 Mo6 O19 Co1 . . . -1.38(12) no
O3 Rb1 O11 Mo6 . 3_745 3_745 40.54(18) no
O11 Rb1 O3 Mo2 3_745 . . -129.20(14) no
O3 Rb1 O12 Mo6 . 3_745 3_745 -142.79(18) no
O12 Rb1 O3 Mo2 3_745 . . -95.77(16) no
O3 Rb1 O14 Mo2 . . . -4.67(12) no
O3 Rb1 O14 Mo3 . . . -176.3(3) no
O14 Rb1 O3 Mo2 . . . 5.09(13) no
O3 Rb1 O28 Co2 . . . -53.19(14) no
O3 Rb1 O28 C4 . . . 84.8(3) no
O28 Rb1 O3 Mo2 . . . 150.14(13) no
O31 Rb1 O3 Mo2 . . . -49.02(16) no
O3 Rb1 O32 Co2 . . . 90.18(13) no
O32 Rb1 O3 Mo2 . . . 86.11(15) no
O3 Rb1 O35 Co2 . . . -156.67(16) no
O35 Rb1 O3 Mo2 . . . 135.39(18) no
O8 Rb1 O11 Mo6 3_645 3_745 3_745 -130.02(17) no
O11 Rb1 O8 Mo4 3_745 3_645 3_645 105.3(5) no
O8 Rb1 O12 Mo6 3_645 3_745 3_745 51.42(18) no
O12 Rb1 O8 Mo4 3_745 3_645 3_645 63.4(5) no
O8 Rb1 O14 Mo2 3_645 . . 175.29(13) no
O8 Rb1 O14 Mo3 3_645 . . 3.7(3) no
O14 Rb1 O8 Mo4 . 3_645 3_645 -31.4(5) no
O8 Rb1 O28 Co2 3_645 . . 119.11(13) no
O8 Rb1 O28 C4 3_645 . . -102.9(3) no
O28 Rb1 O8 Mo4 . 3_645 3_645 -179.4(5) no
O31 Rb1 O8 Mo4 . 3_645 3_645 26.2(4) no
O8 Rb1 O32 Co2 3_645 . . -102.75(13) no
O32 Rb1 O8 Mo4 . 3_645 3_645 -113.8(5) no
O8 Rb1 O35 Co2 3_645 . . 11.12(18) no
O35 Rb1 O8 Mo4 . 3_645 3_645 -155.2(4) no
O11 Rb1 O12 Mo6 3_745 3_745 3_745 -2.37(12) no
O12 Rb1 O11 Mo6 3_745 3_745 3_745 2.44(13) no
O11 Rb1 O14 Mo2 3_745 . . 76.3(2) no
O11 Rb1 O14 Mo3 3_745 . . -95.3(3) no
O14 Rb1 O11 Mo6 . 3_745 3_745 -18.2(3) no
O11 Rb1 O28 Co2 3_745 . . -156.80(13) no
O11 Rb1 O28 C4 3_745 . . -18.9(3) no
O28 Rb1 O11 Mo6 . 3_745 3_745 154.77(17) no
O31 Rb1 O11 Mo6 . 3_745 3_745 -59.83(15) no
O11 Rb1 O32 Co2 3_745 . . -36.2(2) no
O32 Rb1 O11 Mo6 . 3_745 3_745 162.24(13) no
O11 Rb1 O35 Co2 3_745 . . 98.18(13) no
O35 Rb1 O11 Mo6 . 3_745 3_745 105.17(16) no
O12 Rb1 O14 Mo2 3_745 . . 59.53(15) no
O12 Rb1 O14 Mo3 3_745 . . -112.1(3) no
O14 Rb1 O12 Mo6 . 3_745 3_745 163.66(16) no
O12 Rb1 O28 Co2 3_745 . . -130.50(11) no
O12 Rb1 O28 C4 3_745 . . 7.4(3) no
O28 Rb1 O12 Mo6 . 3_745 3_745 -33.72(19) no
O31 Rb1 O12 Mo6 . 3_745 3_745 92.19(16) no
O12 Rb1 O35 Co2 3_745 . . 154.91(11) no
O35 Rb1 O12 Mo6 . 3_745 3_745 -96.50(15) no
O14 Rb1 O28 Co2 . . . 13.7(3) no
O14 Rb1 O28 C4 . . . 151.6(2) no
O28 Rb1 O14 Mo2 . . . -90.3(3) no
O28 Rb1 O14 Mo3 . . . 98.1(3) no
O31 Rb1 O14 Mo2 . . . 119.27(16) no
O31 Rb1 O14 Mo3 . . . -52.3(2) no
O14 Rb1 O32 Co2 . . . 144.03(13) no
O32 Rb1 O14 Mo2 . . . -104.00(16) no
O32 Rb1 O14 Mo3 . . . 84.4(3) no
O14 Rb1 O35 Co2 . . . -117.37(12) no
O35 Rb1 O14 Mo2 . . . -47.92(16) no
O35 Rb1 O14 Mo3 . . . 140.5(2) no
O31 Rb1 O28 Co2 . . . 153.09(10) no
O31 Rb1 O28 C4 . . . -69.0(3) no
O28 Rb1 O32 Co2 . . . -28.34(11) no
O32 Rb1 O28 Co2 . . . 28.78(11) no
O32 Rb1 O28 C4 . . . 166.7(3) no
O28 Rb1 O35 Co2 . . . 38.75(11) no
O35 Rb1 O28 Co2 . . . -37.80(11) no
O35 Rb1 O28 C4 . . . 100.1(3) no
O31 Rb1 O32 Co2 . . . -155.87(10) no
O32 Rb1 O35 Co2 . . . -39.72(12) no
O35 Rb1 O32 Co2 . . . 38.08(11) no
O19 Co1 O20 Mo1 . . . 96.40(14) no
O19 Co1 O20 Mo6 . . . -1.54(14) no
O20 Co1 O19 Mo5 . . . 97.16(14) no
O20 Co1 O19 Mo6 . . . 1.53(14) no
O19 Co1 O21 Mo1 . . . -84.05(14) no
O19 Co1 O21 Mo2 . . . -179.76(14) no
O21 Co1 O19 Mo5 . . . -179.00(14) no
O21 Co1 O19 Mo6 . . . 85.36(14) no
O19 Co1 O23 Mo3 . . . 179.18(14) no
O19 Co1 O23 Mo4 . . . 81.48(15) no
O23 Co1 O19 Mo5 . . . -82.65(15) no
O23 Co1 O19 Mo6 . . . -178.29(14) no
O19 Co1 O24 Mo4 . . . -95.67(15) no
O19 Co1 O24 Mo5 . . . -0.53(14) no
O24 Co1 O19 Mo5 . . . 0.53(14) no
O24 Co1 O19 Mo6 . . . -95.11(15) no
O20 Co1 O21 Mo1 . . . -0.49(13) no
O20 Co1 O21 Mo2 . . . -96.20(14) no
O21 Co1 O20 Mo1 . . . 0.50(14) no
O21 Co1 O20 Mo6 . . . -97.44(14) no
O20 Co1 O22 Mo2 . . . 84.29(14) no
O20 Co1 O22 Mo3 . . . -179.08(14) no
O22 Co1 O20 Mo1 . . . -83.68(14) no
O22 Co1 O20 Mo6 . . . 178.39(14) no
O20 Co1 O24 Mo4 . . . -179.13(14) no
O20 Co1 O24 Mo5 . . . -83.98(14) no
O24 Co1 O20 Mo1 . . . 179.91(14) no
O24 Co1 O20 Mo6 . . . 81.97(14) no
O21 Co1 O22 Mo2 . . . 0.39(13) no
O21 Co1 O22 Mo3 . . . 97.02(14) no
O22 Co1 O21 Mo1 . . . 95.31(14) no
O22 Co1 O21 Mo2 . . . -0.39(13) no
O21 Co1 O23 Mo3 . . . -84.80(15) no
O21 Co1 O23 Mo4 . . . 177.50(14) no
O23 Co1 O21 Mo1 . . . 178.48(14) no
O23 Co1 O21 Mo2 . . . 82.78(14) no
O22 Co1 O23 Mo3 . . . -0.74(14) no
O22 Co1 O23 Mo4 . . . -98.44(15) no
O23 Co1 O22 Mo2 . . . -95.89(15) no
O23 Co1 O22 Mo3 . . . 0.74(14) no
O22 Co1 O24 Mo4 . . . 84.96(15) no
O22 Co1 O24 Mo5 . . . -179.89(14) no
O24 Co1 O22 Mo2 . . . -179.14(14) no
O24 Co1 O22 Mo3 . . . -82.51(15) no
O23 Co1 O24 Mo4 . . . 1.89(14) no
O23 Co1 O24 Mo5 . . . 97.04(15) no
O24 Co1 O23 Mo3 . . . 95.80(15) no
O24 Co1 O23 Mo4 . . . -1.90(14) no
O28 Co2 O32 Rb1 . . . 37.56(13) no
O32 Co2 O28 Rb1 . . . -35.90(12) no
O32 Co2 O28 C4 . . . -175.6(3) no
O33 Co2 O28 Rb1 . . . -122.99(13) no
O33 Co2 O28 C4 . . . 97.3(3) no
O34 Co2 O28 Rb1 . . . 140.73(12) no
O34 Co2 O28 C4 . . . 1.0(3) no
O28 Co2 O35 Rb1 . . . -48.56(12) no
O35 Co2 O28 Rb1 . . . 48.91(13) no
O35 Co2 O28 C4 . . . -90.8(3) no
O33 Co2 O32 Rb1 . . . 121.10(14) no
O32 Co2 O35 Rb1 . . . 46.77(13) no
O35 Co2 O32 Rb1 . . . -49.60(13) no
O36 Co2 O32 Rb1 . . . -148.82(15) no
O34 Co2 O35 Rb1 . . . -140.10(12) no
O36 Co2 O35 Rb1 . . . 136.14(13) no
Rb1 O28 C4 O29 . . . -110.3(5) no
Rb1 O28 C4 C5 . . . 71.0(5) no
Co2 O28 C4 O29 . . . 13.8(7) no
Co2 O28 C4 C5 . . . -164.9(3) no
O25 C1 C2 N1 . . . 165.7(4) no
O25 C1 C2 C3 . . . -71.9(6) no
O26 C1 C2 N1 . . . -15.5(6) no
O26 C1 C2 C3 . . . 106.9(5) no
N1 C2 C3 O27 . . . 61.8(6) no
C1 C2 C3 O27 . . . -60.2(6) no
O28 C4 C5 N2 . . . 6.4(6) no
O28 C4 C5 C6 . . . 129.8(4) no
O29 C4 C5 N2 . . . -172.4(4) no
O29 C4 C5 C6 . . . -49.0(6) no
N2 C5 C6 O30 . . . 66.2(5) no
C4 C5 C6 O30 . . . -57.3(6) no
